data_4517744
loop_
_publ_author_name
'Li, Jingyao'
'Di Lorenzo, Vincenzo'
'Patil, Pravin'
'Ruiz Moreno, Angel J.'
'Kurpiewska, Katarzyna'
'Kalinowska-T\/lu\'scik, Justyna'
'Velasco-Vel\'azquez, Marco A'
'D\"omling, Alexander'

_publ_section_title
;
 Scaffolding-induced property modulation of chemical space.
;
_journal_name_full 'ACS combinatorial science'
_journal_paper_doi 10.1021/acscombsci.0c00072
_journal_year 2020
_chemical_formula_sum 'C23 H19 N5 O2'
_chemical_formula_weight 397.43
_space_group_IT_number 61
_space_group_name_Hall '-P 2ac 2ab'
_space_group_name_H-M_alt 'P b c a'
_atom_sites_solution_hydrogens geom
_atom_sites_solution_primary direct
_atom_sites_solution_secondary difmap
_audit_creation_method SHELXL-97
_cell_angle_alpha 90.00
_cell_angle_beta 90.00
_cell_angle_gamma 90.00
_cell_formula_units_Z 8
_cell_length_a 8.3345(3)
_cell_length_b 12.5564(3)
_cell_length_c 38.1656(18)
_cell_measurement_temperature 293(2)
_cell_volume 3994.1(3)
_computing_structure_refinement 'SHELXL-97 (Sheldrick, 1997)'
_computing_structure_solution 'SHELXS-97 (Sheldrick, 1990)'
_diffrn_ambient_temperature 293(2)
_diffrn_measured_fraction_theta_full 0.774
_diffrn_measured_fraction_theta_max 0.774
_diffrn_radiation_monochromator graphite
_diffrn_radiation_source 'fine-focus sealed tube'
_diffrn_radiation_type MoK\a
_diffrn_radiation_wavelength 0.71073
_diffrn_reflns_av_R_equivalents 0.0409
_diffrn_reflns_av_sigmaI/netI 0.0547
_diffrn_reflns_limit_h_max 11
_diffrn_reflns_limit_h_min -7
_diffrn_reflns_limit_k_max 15
_diffrn_reflns_limit_k_min -9
_diffrn_reflns_limit_l_max 49
_diffrn_reflns_limit_l_min -31
_diffrn_reflns_number 9529
_diffrn_reflns_theta_full 28.63
_diffrn_reflns_theta_max 28.63
_diffrn_reflns_theta_min 2.67
_exptl_absorpt_coefficient_mu 0.088
_exptl_crystal_density_diffrn 1.322
_exptl_crystal_density_method 'not measured'
_exptl_crystal_F_000 1664
_refine_diff_density_max 0.207
_refine_diff_density_min -0.246
_refine_diff_density_rms 0.049
_refine_ls_extinction_method none
_refine_ls_goodness_of_fit_ref 1.044
_refine_ls_hydrogen_treatment mixed
_refine_ls_matrix_type full
_refine_ls_number_parameters 274
_refine_ls_number_reflns 4455
_refine_ls_number_restraints 0
_refine_ls_restrained_S_all 1.044
_refine_ls_R_factor_all 0.0849
_refine_ls_R_factor_gt 0.0518
_refine_ls_shift/su_max 0.000
_refine_ls_shift/su_mean 0.000
_refine_ls_structure_factor_coef Fsqd
_refine_ls_weighting_details 'w=1/[\s^2^(Fo^2^)+(0.0340P)^2^+1.5402P] where P=(Fo^2^+2Fc^2^)/3'
_refine_ls_weighting_scheme calc
_refine_ls_wR_factor_gt 0.1007
_refine_ls_wR_factor_ref 0.1154
_reflns_number_gt 3108
_reflns_number_total 4455
_reflns_threshold_expression >2sigma(I)
_cod_data_source_file co0c00072_si_002.cif
_cod_data_source_block shelx
_cod_depositor_comments
;
The following automatic conversions were performed:

data item '_refine_ls_weighting_scheme' value 'calc
w=1/[\s^2^(Fo^2^)+(0.0340P)^2^+1.5402P] where P=(Fo^2^+2Fc^2^)/3' was
changed to 'calc'. A new data item '_refine_ls_weighting_details' was
created with the value set to
'w=1/[\s^2^(Fo^2^)+(0.0340P)^2^+1.5402P] where P=(Fo^2^+2Fc^2^)/3'.

Automatic conversion script
Id: cif_fix_values 7556 2019-12-06 15:28:31Z antanas 
;
_cod_database_code 4517744

loop_
_symmetry_equiv_pos_as_xyz
'x, y, z'
'-x+1/2, -y, z+1/2'
'-x, y+1/2, -z+1/2'
'x+1/2, -y+1/2, -z'
'-x, -y, -z'
'x-1/2, y, -z-1/2'
'x, -y-1/2, z-1/2'
'-x-1/2, y-1/2, z'

loop_
_atom_site_label
_atom_site_type_symbol
_atom_site_fract_x
_atom_site_fract_y
_atom_site_fract_z
_atom_site_U_iso_or_equiv
_atom_site_adp_type
_atom_site_occupancy
_atom_site_calc_flag
_atom_site_refinement_flags
_atom_site_disorder_assembly
_atom_site_disorder_group
O24 O 0.82514(18) 0.06874(10) 0.21403(4) 0.0337(4) Uani 1 d . . .
O23 O 0.72028(19) 0.14514(10) 0.16748(4) 0.0369(4) Uani 1 d . . .
N9 N 1.16641(18) -0.18054(11) 0.14239(4) 0.0195(3) Uani 1 d . . .
N15 N 0.81412(18) -0.02364(11) 0.16119(4) 0.0211(3) Uani 1 d . . .
N10 N 1.30511(19) -0.13927(12) 0.12997(4) 0.0240(4) Uani 1 d . . .
N11 N 1.29993(19) -0.03782(12) 0.13640(4) 0.0264(4) Uani 1 d . . .
N12 N 1.16012(19) -0.01088(11) 0.15295(4) 0.0243(4) Uani 1 d . . .
C14 C 0.9173(2) -0.11116(13) 0.17344(5) 0.0198(4) Uani 1 d . . .
C30 C 0.9322(2) -0.10958(14) 0.21275(5) 0.0225(4) Uani 1 d . . .
C13 C 1.0796(2) -0.10081(13) 0.15617(5) 0.0186(4) Uani 1 d . . .
C25 C 0.8863(2) -0.02065(14) 0.23107(5) 0.0249(4) Uani 1 d . . .
C28 C 1.0111(3) -0.18934(18) 0.26748(6) 0.0432(6) Uani 1 d . . .
H28 H 1.0550 -0.2464 0.2797 0.052 Uiso 1 calc R . .
C1 C 1.1171(3) -0.17815(15) 0.05602(5) 0.0302(5) Uani 1 d . . .
H1 H 1.0456 -0.1295 0.0657 0.036 Uiso 1 calc R . .
C6 C 1.1300(2) -0.27924(14) 0.07046(5) 0.0238(4) Uani 1 d . . .
C26 C 0.8985(3) -0.01384(16) 0.26715(5) 0.0322(5) Uani 1 d . . .
H26 H 0.8638 0.0467 0.2790 0.039 Uiso 1 calc R . .
C16 C 0.7745(2) -0.02576(14) 0.12420(5) 0.0226(4) Uani 1 d . . .
C29 C 0.9937(3) -0.19523(16) 0.23143(6) 0.0359(5) Uani 1 d . . .
H29 H 1.0235 -0.2570 0.2197 0.043 Uiso 1 calc R . .
C3 C 1.3149(3) -0.22013(16) 0.01248(6) 0.0352(5) Uani 1 d . . .
H3 H 1.3770 -0.2003 -0.0067 0.042 Uiso 1 calc R . .
C4 C 1.3274(3) -0.32160(16) 0.02632(5) 0.0336(5) Uani 1 d . . .
H4 H 1.3974 -0.3705 0.0163 0.040 Uiso 1 calc R . .
C7 C 1.0355(2) -0.31029(14) 0.10251(5) 0.0248(4) Uani 1 d . . .
H7A H 1.0057 -0.3847 0.1007 0.030 Uiso 1 calc R . .
H7B H 0.9375 -0.2687 0.1033 0.030 Uiso 1 calc R . .
C27 C 0.9634(3) -0.09897(17) 0.28524(6) 0.0371(5) Uani 1 d . . .
H27 H 0.9750 -0.0953 0.3094 0.044 Uiso 1 calc R . .
C8 C 1.1284(2) -0.29330(13) 0.13660(5) 0.0221(4) Uani 1 d . . .
H8A H 1.0650 -0.3195 0.1561 0.027 Uiso 1 calc R . .
H8B H 1.2272 -0.3340 0.1358 0.027 Uiso 1 calc R . .
C22 C 0.7842(2) 0.06657(14) 0.17951(5) 0.0269(5) Uani 1 d . . .
C2 C 1.2095(3) -0.14866(16) 0.02738(5) 0.0341(5) Uani 1 d . . .
H2 H 1.2002 -0.0803 0.0182 0.041 Uiso 1 calc R . .
C5 C 1.2363(3) -0.35075(15) 0.05509(5) 0.0300(5) Uani 1 d . . .
H5 H 1.2463 -0.4190 0.0643 0.036 Uiso 1 calc R . .
C21 C 0.8384(2) 0.04881(15) 0.10143(5) 0.0280(5) Uani 1 d . . .
H21 H 0.9089 0.1007 0.1095 0.034 Uiso 1 calc R . .
C17 C 0.6733(2) -0.10479(15) 0.11228(5) 0.0277(4) Uani 1 d . . .
H17 H 0.6329 -0.1554 0.1277 0.033 Uiso 1 calc R . .
C20 C 0.7957(3) 0.04499(17) 0.06629(6) 0.0340(5) Uani 1 d . . .
H20 H 0.8365 0.0954 0.0508 0.041 Uiso 1 calc R . .
C19 C 0.6929(3) -0.03326(18) 0.05415(6) 0.0382(5) Uani 1 d . . .
H19 H 0.6647 -0.0353 0.0306 0.046 Uiso 1 calc R . .
C18 C 0.6321(3) -0.10834(17) 0.07698(6) 0.0347(5) Uani 1 d . . .
H18 H 0.5637 -0.1613 0.0688 0.042 Uiso 1 calc R . .
H14 H 0.871(3) -0.1785(16) 0.1662(6) 0.042 Uiso 1 d . . .

loop_
_atom_site_aniso_label
_atom_site_aniso_U_11
_atom_site_aniso_U_22
_atom_site_aniso_U_33
_atom_site_aniso_U_23
_atom_site_aniso_U_13
_atom_site_aniso_U_12
O24 0.0539(10) 0.0212(7) 0.0261(8) -0.0046(6) -0.0083(7) 0.0068(6)
O23 0.0519(10) 0.0245(7) 0.0343(9) -0.0015(7) -0.0079(7) 0.0155(7)
N9 0.0204(8) 0.0186(7) 0.0196(8) 0.0015(6) 0.0012(7) -0.0002(6)
N15 0.0238(8) 0.0190(7) 0.0206(9) -0.0004(7) 0.0004(7) 0.0045(6)
N10 0.0246(8) 0.0239(8) 0.0235(9) 0.0023(7) 0.0027(7) -0.0032(6)
N11 0.0246(9) 0.0243(8) 0.0303(10) 0.0021(7) 0.0018(7) -0.0025(7)
N12 0.0242(9) 0.0211(8) 0.0276(9) 0.0021(7) 0.0004(7) -0.0012(6)
C14 0.0224(10) 0.0163(8) 0.0208(10) 0.0011(8) 0.0000(8) 0.0020(7)
C30 0.0222(10) 0.0236(9) 0.0217(10) 0.0030(8) 0.0020(8) 0.0001(7)
C13 0.0225(9) 0.0177(8) 0.0155(10) 0.0011(7) -0.0016(8) 0.0011(7)
C25 0.0281(10) 0.0236(9) 0.0229(11) 0.0021(8) -0.0010(8) 0.0005(8)
C28 0.0579(16) 0.0446(13) 0.0273(13) 0.0137(11) 0.0037(11) 0.0174(11)
C1 0.0383(12) 0.0265(10) 0.0257(11) -0.0039(9) -0.0057(9) 0.0058(9)
C6 0.0254(10) 0.0241(9) 0.0220(11) -0.0043(8) -0.0040(8) -0.0021(8)
C26 0.0389(12) 0.0325(10) 0.0252(12) -0.0042(9) 0.0019(10) 0.0008(9)
C16 0.0217(10) 0.0248(9) 0.0212(10) -0.0016(8) -0.0001(8) 0.0062(8)
C29 0.0493(14) 0.0294(10) 0.0290(13) 0.0052(9) 0.0066(11) 0.0140(9)
C3 0.0410(13) 0.0431(12) 0.0216(12) -0.0013(10) 0.0005(10) -0.0069(10)
C4 0.0348(12) 0.0379(11) 0.0281(12) -0.0053(10) 0.0031(10) 0.0049(9)
C7 0.0262(10) 0.0209(9) 0.0272(11) -0.0035(8) 0.0001(9) 0.0003(7)
C27 0.0405(13) 0.0485(13) 0.0223(12) 0.0038(10) 0.0006(10) 0.0041(11)
C8 0.0251(10) 0.0158(8) 0.0255(11) -0.0012(8) 0.0023(8) 0.0004(7)
C22 0.0301(11) 0.0238(9) 0.0269(12) -0.0010(9) -0.0011(9) 0.0024(8)
C2 0.0480(14) 0.0290(10) 0.0252(12) 0.0030(9) -0.0051(10) -0.0011(10)
C5 0.0364(12) 0.0267(10) 0.0269(12) -0.0018(9) -0.0013(10) 0.0033(9)
C21 0.0252(11) 0.0299(10) 0.0290(12) 0.0028(9) 0.0004(9) 0.0041(8)
C17 0.0248(10) 0.0320(10) 0.0261(11) 0.0005(9) 0.0007(9) 0.0006(8)
C20 0.0343(12) 0.0416(12) 0.0261(12) 0.0061(10) 0.0058(9) 0.0079(10)
C19 0.0367(13) 0.0560(14) 0.0218(12) -0.0023(11) -0.0005(10) 0.0126(11)
C18 0.0307(11) 0.0420(12) 0.0315(13) -0.0082(10) -0.0052(10) 0.0008(9)

loop_
_atom_type_symbol
_atom_type_description
_atom_type_scat_dispersion_real
_atom_type_scat_dispersion_imag
_atom_type_scat_source
C C 0.0033 0.0016 'International Tables Vol C Tables 4.2.6.8 and 6.1.1.4'
H H 0.0000 0.0000 'International Tables Vol C Tables 4.2.6.8 and 6.1.1.4'
N N 0.0061 0.0033 'International Tables Vol C Tables 4.2.6.8 and 6.1.1.4'
O O 0.0106 0.0060 'International Tables Vol C Tables 4.2.6.8 and 6.1.1.4'

loop_
_geom_angle_atom_site_label_1
_geom_angle_atom_site_label_2
_geom_angle_atom_site_label_3
_geom_angle
_geom_angle_site_symmetry_1
_geom_angle_site_symmetry_3
_geom_angle_publ_flag
C22 O24 C25 121.81(15) . . ?
C13 N9 N10 108.19(14) . . ?
C13 N9 C8 131.45(15) . . ?
N10 N9 C8 120.09(14) . . ?
C22 N15 C16 118.43(15) . . ?
C22 N15 C14 124.62(16) . . ?
C16 N15 C14 115.38(14) . . ?
N11 N10 N9 106.34(14) . . ?
N10 N11 N12 111.00(14) . . ?
C13 N12 N11 105.35(14) . . ?
N15 C14 C30 110.80(14) . . ?
N15 C14 C13 108.69(14) . . ?
C30 C14 C13 111.07(15) . . ?
N15 C14 H14 109.2(13) . . ?
C30 C14 H14 109.1(13) . . ?
C13 C14 H14 107.9(13) . . ?
C25 C30 C29 118.16(18) . . ?
C25 C30 C14 119.69(16) . . ?
C29 C30 C14 122.14(17) . . ?
N12 C13 N9 109.11(16) . . ?
N12 C13 C14 124.75(15) . . ?
N9 C13 C14 126.12(15) . . ?
C30 C25 C26 122.47(18) . . ?
C30 C25 O24 121.32(17) . . ?
C26 C25 O24 116.21(17) . . ?
C27 C28 C29 120.1(2) . . ?
C27 C28 H28 120.0 . . ?
C29 C28 H28 120.0 . . ?
C2 C1 C6 120.94(19) . . ?
C2 C1 H1 119.5 . . ?
C6 C1 H1 119.5 . . ?
C1 C6 C5 118.17(19) . . ?
C1 C6 C7 121.25(17) . . ?
C5 C6 C7 120.56(17) . . ?
C27 C26 C25 118.57(19) . . ?
C27 C26 H26 120.7 . . ?
C25 C26 H26 120.7 . . ?
C17 C16 C21 121.00(19) . . ?
C17 C16 N15 118.25(17) . . ?
C21 C16 N15 120.74(17) . . ?
C28 C29 C30 120.48(19) . . ?
C28 C29 H29 119.8 . . ?
C30 C29 H29 119.8 . . ?
C2 C3 C4 119.3(2) . . ?
C2 C3 H3 120.3 . . ?
C4 C3 H3 120.3 . . ?
C3 C4 C5 120.3(2) . . ?
C3 C4 H4 119.8 . . ?
C5 C4 H4 119.8 . . ?
C6 C7 C8 112.97(16) . . ?
C6 C7 H7A 109.0 . . ?
C8 C7 H7A 109.0 . . ?
C6 C7 H7B 109.0 . . ?
C8 C7 H7B 109.0 . . ?
H7A C7 H7B 107.8 . . ?
C28 C27 C26 120.2(2) . . ?
C28 C27 H27 119.9 . . ?
C26 C27 H27 119.9 . . ?
N9 C8 C7 111.85(14) . . ?
N9 C8 H8A 109.2 . . ?
C7 C8 H8A 109.2 . . ?
N9 C8 H8B 109.2 . . ?
C7 C8 H8B 109.2 . . ?
H8A C8 H8B 107.9 . . ?
O23 C22 N15 124.51(19) . . ?
O23 C22 O24 117.42(17) . . ?
N15 C22 O24 118.05(16) . . ?
C3 C2 C1 120.32(19) . . ?
C3 C2 H2 119.8 . . ?
C1 C2 H2 119.8 . . ?
C4 C5 C6 120.87(19) . . ?
C4 C5 H5 119.6 . . ?
C6 C5 H5 119.6 . . ?
C16 C21 C20 118.96(19) . . ?
C16 C21 H21 120.5 . . ?
C20 C21 H21 120.5 . . ?
C16 C17 C18 119.56(19) . . ?
C16 C17 H17 120.2 . . ?
C18 C17 H17 120.2 . . ?
C19 C20 C21 120.5(2) . . ?
C19 C20 H20 119.8 . . ?
C21 C20 H20 119.8 . . ?
C18 C19 C20 120.1(2) . . ?
C18 C19 H19 120.0 . . ?
C20 C19 H19 120.0 . . ?
C19 C18 C17 119.9(2) . . ?
C19 C18 H18 120.0 . . ?
C17 C18 H18 120.0 . . ?

loop_
_geom_bond_atom_site_label_1
_geom_bond_atom_site_label_2
_geom_bond_distance
_geom_bond_site_symmetry_2
_geom_bond_publ_flag
O24 C22 1.361(2) . ?
O24 C25 1.394(2) . ?
O23 C22 1.211(2) . ?
N9 C13 1.343(2) . ?
N9 N10 1.353(2) . ?
N9 C8 1.468(2) . ?
N15 C22 1.354(2) . ?
N15 C16 1.450(2) . ?
N15 C14 1.472(2) . ?
N10 N11 1.298(2) . ?
N11 N12 1.368(2) . ?
N12 C13 1.319(2) . ?
C14 C30 1.506(3) . ?
C14 C13 1.510(3) . ?
C14 H14 0.97(2) . ?
C30 C25 1.372(3) . ?
C30 C29 1.388(3) . ?
C25 C26 1.384(3) . ?
C28 C27 1.380(3) . ?
C28 C29 1.386(3) . ?
C28 H28 0.9300 . ?
C1 C2 1.387(3) . ?
C1 C6 1.388(3) . ?
C1 H1 0.9300 . ?
C6 C5 1.391(3) . ?
C6 C7 1.506(3) . ?
C26 C27 1.383(3) . ?
C26 H26 0.9300 . ?
C16 C17 1.379(3) . ?
C16 C21 1.384(3) . ?
C29 H29 0.9300 . ?
C3 C2 1.379(3) . ?
C3 C4 1.383(3) . ?
C3 H3 0.9300 . ?
C4 C5 1.384(3) . ?
C4 H4 0.9300 . ?
C7 C8 1.529(3) . ?
C7 H7A 0.9700 . ?
C7 H7B 0.9700 . ?
C27 H27 0.9300 . ?
C8 H8A 0.9700 . ?
C8 H8B 0.9700 . ?
C2 H2 0.9300 . ?
C5 H5 0.9300 . ?
C21 C20 1.389(3) . ?
C21 H21 0.9300 . ?
C17 C18 1.391(3) . ?
C17 H17 0.9300 . ?
C20 C19 1.384(3) . ?
C20 H20 0.9300 . ?
C19 C18 1.380(3) . ?
C19 H19 0.9300 . ?
C18 H18 0.9300 . ?

loop_
_geom_torsion_atom_site_label_1
_geom_torsion_atom_site_label_2
_geom_torsion_atom_site_label_3
_geom_torsion_atom_site_label_4
_geom_torsion
_geom_torsion_site_symmetry_1
_geom_torsion_site_symmetry_2
_geom_torsion_site_symmetry_3
_geom_torsion_site_symmetry_4
_geom_torsion_publ_flag
C13 N9 N10 N11 0.2(2) . . . . ?
C8 N9 N10 N11 174.91(15) . . . . ?
N9 N10 N11 N12 0.1(2) . . . . ?
N10 N11 N12 C13 -0.3(2) . . . . ?
C22 N15 C14 C30 22.3(2) . . . . ?
C16 N15 C14 C30 -172.31(15) . . . . ?
C22 N15 C14 C13 -100.1(2) . . . . ?
C16 N15 C14 C13 65.37(19) . . . . ?
N15 C14 C30 C25 -14.9(2) . . . . ?
C13 C14 C30 C25 106.06(19) . . . . ?
N15 C14 C30 C29 166.11(18) . . . . ?
C13 C14 C30 C29 -73.0(2) . . . . ?
N11 N12 C13 N9 0.4(2) . . . . ?
N11 N12 C13 C14 179.16(17) . . . . ?
N10 N9 C13 N12 -0.4(2) . . . . ?
C8 N9 C13 N12 -174.30(17) . . . . ?
N10 N9 C13 C14 -179.09(16) . . . . ?
C8 N9 C13 C14 7.0(3) . . . . ?
N15 C14 C13 N12 44.6(2) . . . . ?
C30 C14 C13 N12 -77.6(2) . . . . ?
N15 C14 C13 N9 -136.87(18) . . . . ?
C30 C14 C13 N9 101.0(2) . . . . ?
C29 C30 C25 C26 -0.3(3) . . . . ?
C14 C30 C25 C26 -179.33(18) . . . . ?
C29 C30 C25 O24 179.30(18) . . . . ?
C14 C30 C25 O24 0.2(3) . . . . ?
C22 O24 C25 C30 10.6(3) . . . . ?
C22 O24 C25 C26 -169.77(18) . . . . ?
C2 C1 C6 C5 -1.0(3) . . . . ?
C2 C1 C6 C7 177.29(19) . . . . ?
C30 C25 C26 C27 1.7(3) . . . . ?
O24 C25 C26 C27 -177.87(18) . . . . ?
C22 N15 C16 C17 -124.06(19) . . . . ?
C14 N15 C16 C17 69.6(2) . . . . ?
C22 N15 C16 C21 56.8(2) . . . . ?
C14 N15 C16 C21 -109.61(19) . . . . ?
C27 C28 C29 C30 1.7(4) . . . . ?
C25 C30 C29 C28 -1.4(3) . . . . ?
C14 C30 C29 C28 177.6(2) . . . . ?
C2 C3 C4 C5 -0.7(3) . . . . ?
C1 C6 C7 C8 -93.4(2) . . . . ?
C5 C6 C7 C8 84.8(2) . . . . ?
C29 C28 C27 C26 -0.2(4) . . . . ?
C25 C26 C27 C28 -1.5(3) . . . . ?
C13 N9 C8 C7 83.3(2) . . . . ?
N10 N9 C8 C7 -90.08(19) . . . . ?
C6 C7 C8 N9 63.2(2) . . . . ?
C16 N15 C22 O23 3.1(3) . . . . ?
C14 N15 C22 O23 168.08(19) . . . . ?
C16 N15 C22 O24 -178.51(16) . . . . ?
C14 N15 C22 O24 -13.5(3) . . . . ?
C25 O24 C22 O23 174.31(18) . . . . ?
C25 O24 C22 N15 -4.2(3) . . . . ?
C4 C3 C2 C1 0.1(3) . . . . ?
C6 C1 C2 C3 0.7(3) . . . . ?
C3 C4 C5 C6 0.4(3) . . . . ?
C1 C6 C5 C4 0.4(3) . . . . ?
C7 C6 C5 C4 -177.88(19) . . . . ?
C17 C16 C21 C20 1.8(3) . . . . ?
N15 C16 C21 C20 -179.07(17) . . . . ?
C21 C16 C17 C18 -1.4(3) . . . . ?
N15 C16 C17 C18 179.48(17) . . . . ?
C16 C21 C20 C19 -1.1(3) . . . . ?
C21 C20 C19 C18 -0.1(3) . . . . ?
C20 C19 C18 C17 0.5(3) . . . . ?
C16 C17 C18 C19 0.2(3) . . . . ?
